data_1555032
loop_
_publ_author_name
'Zhang, Tian-Shu'
'Wang, Rong'
'Cai, Pei-Jun'
'Hao, Wen-Juan'
'Tu, Shu-Jiang'
'Jiang, Bo'

_publ_section_title
;
 Silver-catalyzed nitration/annulation of 2-alkynylanilines for a tunable
 synthesis of nitrated indoles and indazole-2-oxides
;
_journal_issue 16
_journal_name_full 'Organic Chemistry Frontiers'
_journal_page_first 2968
_journal_paper_doi 10.1039/C9QO00715F
_journal_volume 6
_journal_year 2019
_chemical_formula_sum 'C27 H20 N2 O4 S'
_chemical_formula_weight 468.51
_space_group_IT_number 2
_space_group_name_Hall '-P 1'
_space_group_name_H-M_alt 'P -1'
_symmetry_cell_setting triclinic
_symmetry_space_group_name_H-M 'P -1'
_atom_sites_solution_hydrogens geom
_atom_sites_solution_primary direct
_atom_sites_solution_secondary difmap
_audit_creation_method SHELXL-97
_audit_update_record
;
2019-05-29 deposited with the CCDC.	2019-07-08 downloaded from the CCDC.
;
_cell_angle_alpha 82.759(2)
_cell_angle_beta 78.1900(10)
_cell_angle_gamma 83.390(2)
_cell_formula_units_Z 2
_cell_length_a 9.0601(8)
_cell_length_b 9.9270(9)
_cell_length_c 13.5869(12)
_cell_measurement_reflns_used 1544
_cell_measurement_temperature 298(2)
_cell_measurement_theta_max 23.903
_cell_measurement_theta_min 2.452
_cell_volume 1181.56(18)
_computing_cell_refinement 'Bruker SMART'
_computing_data_collection 'Bruker SMART'
_computing_data_reduction 'Bruker SHELXTL'
_computing_molecular_graphics 'Bruker SHELXTL'
_computing_publication_material 'Bruker SHELXTL'
_computing_structure_refinement 'SHELXL-97 (Sheldrick, 1997)'
_computing_structure_solution 'SHELXS-97 (Sheldrick, 1990)'
_diffrn_ambient_temperature 298(2)
_diffrn_measured_fraction_theta_full 0.984
_diffrn_measured_fraction_theta_max 0.984
_diffrn_measurement_device_type 'CCD area detector'
_diffrn_measurement_method 'phi and omega scans'
_diffrn_radiation_monochromator graphite
_diffrn_radiation_source 'fine-focus sealed tube'
_diffrn_radiation_type MoK\a
_diffrn_radiation_wavelength 0.71073
_diffrn_reflns_av_R_equivalents 0.0262
_diffrn_reflns_av_sigmaI/netI 0.0469
_diffrn_reflns_limit_h_max 10
_diffrn_reflns_limit_h_min -10
_diffrn_reflns_limit_k_max 11
_diffrn_reflns_limit_k_min -11
_diffrn_reflns_limit_l_max 14
_diffrn_reflns_limit_l_min -16
_diffrn_reflns_number 6030
_diffrn_reflns_theta_full 25.02
_diffrn_reflns_theta_max 25.02
_diffrn_reflns_theta_min 2.31
_exptl_absorpt_coefficient_mu 0.173
_exptl_absorpt_correction_T_max 0.9612
_exptl_absorpt_correction_T_min 0.9418
_exptl_absorpt_correction_type multi-scan
_exptl_absorpt_process_details sadabs
_exptl_crystal_colour yellow
_exptl_crystal_density_diffrn 1.317
_exptl_crystal_density_method 'not measured'
_exptl_crystal_description block
_exptl_crystal_F_000 488
_exptl_crystal_size_max 0.35
_exptl_crystal_size_mid 0.30
_exptl_crystal_size_min 0.23
_refine_diff_density_max 0.159
_refine_diff_density_min -0.240
_refine_diff_density_rms 0.038
_refine_ls_extinction_coef 0.027(3)
_refine_ls_extinction_expression Fc^*^=kFc[1+0.001xFc^2^\l^3^/sin(2\q)]^-1/4^
_refine_ls_extinction_method SHELXL
_refine_ls_goodness_of_fit_ref 1.056
_refine_ls_hydrogen_treatment mixed
_refine_ls_matrix_type full
_refine_ls_number_parameters 309
_refine_ls_number_reflns 4099
_refine_ls_number_restraints 0
_refine_ls_restrained_S_all 1.056
_refine_ls_R_factor_all 0.1066
_refine_ls_R_factor_gt 0.0529
_refine_ls_shift/su_max 0.000
_refine_ls_shift/su_mean 0.000
_refine_ls_structure_factor_coef Fsqd
_refine_ls_weighting_details 'calc w=1/[\s^2^(Fo^2^)+(0.0596P)^2^+0.0000P] where P=(Fo^2^+2Fc^2^)/3'
_refine_ls_weighting_scheme calc
_refine_ls_wR_factor_gt 0.1289
_refine_ls_wR_factor_ref 0.1465
_reflns_number_gt 2041
_reflns_number_total 4099
_reflns_threshold_expression >2sigma(I)
_cod_data_source_file c9qo00715f2.cif
_cod_data_source_block 171104d
_cod_depositor_comments
;
The following automatic conversions were performed:

data item '_symmetry_cell_setting' value 'Triclinic' was changed to
'triclinic' in accordance with the
/home/saulius/struct/COD-crude-data/automatic-downloads/DataCite-retrospective/RSC/depositions/lib/dictionaries/cif_core.dic
dictionary named 'cif_core.dic' version 2.4.2 last updated on
2011-04-26.

Automatic conversion script
Id: cif_fix_values 6909 2019-04-08 15:41:33Z antanas 
;
_cod_original_sg_symbol_H-M P-1
_cod_database_code 1555032

loop_
_symmetry_equiv_pos_as_xyz
'x, y, z'
'-x, -y, -z'

loop_
_atom_site_label
_atom_site_type_symbol
_atom_site_fract_x
_atom_site_fract_y
_atom_site_fract_z
_atom_site_U_iso_or_equiv
_atom_site_adp_type
_atom_site_occupancy
_atom_site_symmetry_multiplicity
_atom_site_calc_flag
_atom_site_refinement_flags
N1 N 0.0200(3) 0.2834(3) 0.76448(18) 0.0832(7) Uani 1 1 d .
N2 N -0.3201(4) 0.6821(3) 0.9916(4) 0.1181(11) Uani 1 1 d .
O1 O -0.3547(3) 0.7947(3) 0.9521(3) 0.1616(12) Uani 1 1 d .
O2 O -0.3585(4) 0.6470(3) 1.0806(3) 0.1662(14) Uani 1 1 d .
O3 O 0.1990(3) 0.1621(2) 0.63121(16) 0.1077(7) Uani 1 1 d .
O4 O 0.0025(3) 0.3392(2) 0.58306(17) 0.1253(9) Uani 1 1 d .
S1 S 0.11334(11) 0.29108(10) 0.64298(7) 0.0988(4) Uani 1 1 d .
C1 C 0.0501(3) 0.1844(3) 0.8452(3) 0.0785(8) Uani 1 1 d .
C2 C -0.0104(3) 0.2360(3) 0.9326(3) 0.0873(9) Uani 1 1 d .
H2 H -0.0047 0.1924 0.9966 0.105 Uiso 1 1 calc R
C3 C -0.0849(4) 0.3682(3) 0.9122(3) 0.0853(9) Uani 1 1 d .
C4 C -0.0629(3) 0.3974(3) 0.8068(3) 0.0829(9) Uani 1 1 d .
C5 C -0.1217(4) 0.5206(4) 0.7612(3) 0.1005(11) Uani 1 1 d .
H5 H -0.1058 0.5389 0.6912 0.121 Uiso 1 1 calc R
C6 C -0.2031(4) 0.6133(4) 0.8226(4) 0.1072(12) Uani 1 1 d .
H6 H -0.2420 0.6969 0.7946 0.129 Uiso 1 1 calc R
C7 C -0.2274(4) 0.5823(3) 0.9264(3) 0.0978(10) Uani 1 1 d .
C8 C -0.1693(4) 0.4627(3) 0.9731(3) 0.0974(10) Uani 1 1 d .
H8 H -0.1862 0.4458 1.0432 0.117 Uiso 1 1 calc R
C9 C 0.1229(3) 0.0453(3) 0.8324(2) 0.0821(8) Uani 1 1 d .
C10 C 0.0602(3) -0.0481(3) 0.7862(2) 0.0843(9) Uani 1 1 d .
C11 C 0.1373(5) -0.1780(4) 0.7795(3) 0.1170(12) Uani 1 1 d .
H11 H 0.1006 -0.2413 0.7479 0.140 Uiso 1 1 calc R
C12 C 0.2674(6) -0.2143(5) 0.8191(4) 0.157(2) Uani 1 1 d .
H12 H 0.3167 -0.3014 0.8139 0.188 Uiso 1 1 calc R
C13 C 0.3235(5) -0.1230(6) 0.8657(4) 0.158(2) Uani 1 1 d .
H13 H 0.4101 -0.1476 0.8929 0.190 Uiso 1 1 calc R
C14 C 0.2511(4) 0.0049(4) 0.8719(3) 0.1153(12) Uani 1 1 d .
H14 H 0.2896 0.0667 0.9039 0.138 Uiso 1 1 calc R
C15 C -0.0796(4) -0.0132(3) 0.7448(2) 0.0805(8) Uani 1 1 d .
C16 C -0.2105(4) 0.0476(3) 0.8010(2) 0.0844(9) Uani 1 1 d .
H16 H -0.2095 0.0686 0.8656 0.101 Uiso 1 1 calc R
C17 C -0.3412(4) 0.0774(3) 0.7630(3) 0.1022(10) Uani 1 1 d .
H17 H -0.4270 0.1189 0.8019 0.123 Uiso 1 1 calc R
C18 C -0.3460(6) 0.0465(5) 0.6681(4) 0.1321(15) Uani 1 1 d .
H18 H -0.4347 0.0662 0.6426 0.158 Uiso 1 1 calc R
C19 C -0.2186(8) -0.0137(5) 0.6114(3) 0.1399(18) Uani 1 1 d .
H19 H -0.2209 -0.0348 0.5470 0.168 Uiso 1 1 calc R
C20 C -0.0882(5) -0.0430(3) 0.6485(3) 0.1161(13) Uani 1 1 d .
H20 H -0.0030 -0.0838 0.6087 0.139 Uiso 1 1 calc R
C21 C 0.2366(4) 0.4178(3) 0.6340(2) 0.0914(9) Uani 1 1 d .
C22 C 0.3577(4) 0.3927(3) 0.6828(3) 0.1101(11) Uani 1 1 d .
H22 H 0.3708 0.3109 0.7230 0.132 Uiso 1 1 calc R
C23 C 0.4595(4) 0.4897(4) 0.6718(3) 0.1247(13) Uani 1 1 d .
H23 H 0.5392 0.4735 0.7066 0.150 Uiso 1 1 calc R
C24 C 0.4451(4) 0.6094(4) 0.6105(3) 0.1157(12) Uani 1 1 d .
C25 C 0.3234(4) 0.6330(3) 0.5616(2) 0.1088(11) Uani 1 1 d .
H25 H 0.3110 0.7147 0.5212 0.131 Uiso 1 1 calc R
C26 C 0.2190(4) 0.5376(3) 0.5715(2) 0.1005(10) Uani 1 1 d .
H26 H 0.1390 0.5539 0.5370 0.121 Uiso 1 1 calc R
C27 C 0.5544(5) 0.7187(4) 0.5997(3) 0.1543(17) Uani 1 1 d .
H27A H 0.5366 0.7616 0.6611 0.231 Uiso 1 1 calc R
H27B H 0.5389 0.7858 0.5446 0.231 Uiso 1 1 calc R
H27C H 0.6567 0.6773 0.5868 0.231 Uiso 1 1 calc R

loop_
_atom_site_aniso_label
_atom_site_aniso_U_11
_atom_site_aniso_U_22
_atom_site_aniso_U_33
_atom_site_aniso_U_23
_atom_site_aniso_U_13
_atom_site_aniso_U_12
N1 0.0900(16) 0.0806(17) 0.0827(18) 0.0312(14) -0.0307(14) -0.0421(14)
N2 0.114(2) 0.074(2) 0.169(4) 0.010(3) -0.048(3) -0.0097(19)
O1 0.164(3) 0.0877(18) 0.226(3) 0.0228(19) -0.061(2) 0.0160(17)
O2 0.225(4) 0.108(2) 0.148(3) 0.007(2) -0.024(3) 0.014(2)
O3 0.1315(17) 0.0958(16) 0.0953(17) 0.0136(12) -0.0100(14) -0.0552(14)
O4 0.1503(19) 0.1377(19) 0.1129(19) 0.0332(14) -0.0771(17) -0.0752(15)
S1 0.1194(7) 0.0966(7) 0.0911(7) 0.0263(5) -0.0384(6) -0.0616(6)
C1 0.087(2) 0.067(2) 0.087(2) 0.0191(17) -0.0299(18) -0.0358(16)
C2 0.109(2) 0.0653(19) 0.097(3) 0.0181(18) -0.049(2) -0.0250(17)
C3 0.105(2) 0.0599(19) 0.101(3) 0.0185(18) -0.048(2) -0.0288(17)
C4 0.086(2) 0.0628(19) 0.108(3) 0.0222(18) -0.042(2) -0.0323(17)
C5 0.101(2) 0.089(2) 0.115(3) 0.039(2) -0.046(2) -0.033(2)
C6 0.099(3) 0.077(2) 0.149(4) 0.040(2) -0.055(3) -0.026(2)
C7 0.106(2) 0.066(2) 0.131(3) 0.016(2) -0.052(3) -0.0234(19)
C8 0.125(3) 0.065(2) 0.115(3) 0.016(2) -0.058(2) -0.0221(19)
C9 0.0701(19) 0.069(2) 0.101(2) 0.0199(16) -0.0106(17) -0.0235(16)
C10 0.080(2) 0.068(2) 0.091(2) 0.0076(16) 0.0147(18) -0.0255(17)
C11 0.105(3) 0.078(3) 0.142(3) -0.005(2) 0.041(3) -0.021(2)
C12 0.095(3) 0.095(3) 0.224(6) 0.041(3) 0.055(3) 0.008(3)
C13 0.081(3) 0.118(4) 0.246(6) 0.065(4) -0.010(3) -0.016(3)
C14 0.086(2) 0.097(3) 0.156(4) 0.035(2) -0.028(2) -0.022(2)
C15 0.091(2) 0.0703(18) 0.079(2) -0.0014(16) 0.0017(19) -0.0439(17)
C16 0.083(2) 0.088(2) 0.086(2) -0.0030(17) -0.011(2) -0.0385(17)
C17 0.090(2) 0.109(3) 0.113(3) 0.002(2) -0.022(2) -0.0428(19)
C18 0.147(4) 0.149(4) 0.122(4) 0.017(3) -0.053(3) -0.088(3)
C19 0.193(5) 0.160(4) 0.086(3) -0.005(3) -0.020(4) -0.119(4)
C20 0.147(3) 0.104(3) 0.101(3) -0.023(2) 0.010(3) -0.075(2)
C21 0.111(2) 0.098(2) 0.074(2) 0.0295(17) -0.0338(19) -0.0609(18)
C22 0.120(3) 0.117(3) 0.103(3) 0.041(2) -0.047(2) -0.063(2)
C23 0.130(3) 0.161(3) 0.098(3) 0.035(2) -0.043(2) -0.090(3)
C24 0.143(3) 0.132(3) 0.082(3) 0.012(2) -0.018(2) -0.089(3)
C25 0.153(3) 0.094(2) 0.080(2) 0.0269(18) -0.017(2) -0.064(2)
C26 0.128(3) 0.103(2) 0.078(2) 0.0288(18) -0.035(2) -0.056(2)
C27 0.185(4) 0.173(4) 0.119(3) 0.001(3) -0.006(3) -0.134(3)

loop_
_atom_type_symbol
_atom_type_description
_atom_type_scat_dispersion_real
_atom_type_scat_dispersion_imag
_atom_type_scat_source
C C 0.0033 0.0016 'International Tables Vol C Tables 4.2.6.8 and 6.1.1.4'
H H 0.0000 0.0000 'International Tables Vol C Tables 4.2.6.8 and 6.1.1.4'
N N 0.0061 0.0033 'International Tables Vol C Tables 4.2.6.8 and 6.1.1.4'
O O 0.0106 0.0060 'International Tables Vol C Tables 4.2.6.8 and 6.1.1.4'
S S 0.1246 0.1234 'International Tables Vol C Tables 4.2.6.8 and 6.1.1.4'

loop_
_geom_angle_atom_site_label_1
_geom_angle_atom_site_label_2
_geom_angle_atom_site_label_3
_geom_angle
C4 N1 C1 108.0(2)
C4 N1 S1 122.4(2)
C1 N1 S1 126.6(2)
O2 N2 O1 123.5(4)
O2 N2 C7 118.5(3)
O1 N2 C7 117.9(4)
O4 S1 O3 120.94(14)
O4 S1 N1 105.94(14)
O3 S1 N1 106.35(13)
O4 S1 C21 108.74(14)
O3 S1 C21 109.58(15)
N1 S1 C21 103.91(13)
C2 C1 N1 108.1(3)
C2 C1 C9 127.0(3)
N1 C1 C9 124.7(3)
C1 C2 C3 109.5(3)
C1 C2 H2 125.3
C3 C2 H2 125.3
C8 C3 C4 119.3(3)
C8 C3 C2 133.6(3)
C4 C3 C2 107.1(3)
C5 C4 N1 130.9(3)
C5 C4 C3 121.8(3)
N1 C4 C3 107.3(3)
C6 C5 C4 118.0(4)
C6 C5 H5 121.0
C4 C5 H5 121.0
C5 C6 C7 119.8(3)
C5 C6 H6 120.1
C7 C6 H6 120.1
C8 C7 C6 123.3(4)
C8 C7 N2 117.7(4)
C6 C7 N2 119.0(3)
C7 C8 C3 117.8(3)
C7 C8 H8 121.1
C3 C8 H8 121.1
C14 C9 C10 119.8(3)
C14 C9 C1 118.1(3)
C10 C9 C1 122.0(3)
C11 C10 C9 117.1(3)
C11 C10 C15 120.0(3)
C9 C10 C15 122.8(3)
C12 C11 C10 121.3(4)
C12 C11 H11 119.3
C10 C11 H11 119.3
C13 C12 C11 120.3(4)
C13 C12 H12 119.8
C11 C12 H12 119.8
C14 C13 C12 119.3(4)
C14 C13 H13 120.4
C12 C13 H13 120.4
C13 C14 C9 122.1(4)
C13 C14 H14 119.0
C9 C14 H14 119.0
C16 C15 C20 116.7(3)
C16 C15 C10 121.6(3)
C20 C15 C10 121.7(3)
C17 C16 C15 121.5(3)
C17 C16 H16 119.3
C15 C16 H16 119.3
C16 C17 C18 120.4(4)
C16 C17 H17 119.8
C18 C17 H17 119.8
C19 C18 C17 119.2(4)
C19 C18 H18 120.4
C17 C18 H18 120.4
C20 C19 C18 120.6(4)
C20 C19 H19 119.7
C18 C19 H19 119.7
C19 C20 C15 121.6(4)
C19 C20 H20 119.2
C15 C20 H20 119.2
C22 C21 C26 120.4(3)
C22 C21 S1 119.5(2)
C26 C21 S1 119.9(2)
C21 C22 C23 119.7(3)
C21 C22 H22 120.1
C23 C22 H22 120.1
C24 C23 C22 121.2(3)
C24 C23 H23 119.4
C22 C23 H23 119.4
C23 C24 C25 118.4(3)
C23 C24 C27 121.7(4)
C25 C24 C27 119.8(4)
C24 C25 C26 121.6(3)
C24 C25 H25 119.2
C26 C25 H25 119.2
C21 C26 C25 118.6(3)
C21 C26 H26 120.7
C25 C26 H26 120.7
C24 C27 H27A 109.5
C24 C27 H27B 109.5
H27A C27 H27B 109.5
C24 C27 H27C 109.5
H27A C27 H27C 109.5
H27B C27 H27C 109.5

loop_
_geom_bond_atom_site_label_1
_geom_bond_atom_site_label_2
_geom_bond_distance
N1 C4 1.402(3)
N1 C1 1.426(3)
N1 S1 1.690(3)
N2 O2 1.205(4)
N2 O1 1.214(3)
N2 C7 1.482(5)
O3 S1 1.428(2)
O4 S1 1.423(2)
S1 C21 1.753(3)
C1 C2 1.339(4)
C1 C9 1.475(4)
C2 C3 1.427(4)
C2 H2 0.9300
C3 C8 1.386(4)
C3 C4 1.403(4)
C4 C5 1.399(4)
C5 C6 1.369(5)
C5 H5 0.9300
C6 C7 1.382(5)
C6 H6 0.9300
C7 C8 1.376(4)
C8 H8 0.9300
C9 C14 1.376(4)
C9 C10 1.410(4)
C10 C11 1.398(4)
C10 C15 1.477(4)
C11 C12 1.386(6)
C11 H11 0.9300
C12 C13 1.365(6)
C12 H12 0.9300
C13 C14 1.364(5)
C13 H13 0.9300
C14 H14 0.9300
C15 C16 1.391(4)
C15 C20 1.396(4)
C16 C17 1.373(4)
C16 H16 0.9300
C17 C18 1.373(5)
C17 H17 0.9300
C18 C19 1.370(5)
C18 H18 0.9300
C19 C20 1.365(5)
C19 H19 0.9300
C20 H20 0.9300
C21 C22 1.378(4)
C21 C26 1.384(4)
C22 C23 1.382(4)
C22 H22 0.9300
C23 C24 1.372(5)
C23 H23 0.9300
C24 C25 1.383(4)
C24 C27 1.525(4)
C25 C26 1.390(4)
C25 H25 0.9300
C26 H26 0.9300
C27 H27A 0.9600
C27 H27B 0.9600
C27 H27C 0.9600

loop_
_geom_torsion_atom_site_label_1
_geom_torsion_atom_site_label_2
_geom_torsion_atom_site_label_3
_geom_torsion_atom_site_label_4
_geom_torsion
C4 N1 S1 O4 -57.3(2)
C1 N1 S1 O4 144.8(2)
C4 N1 S1 O3 172.81(19)
C1 N1 S1 O3 14.9(2)
C4 N1 S1 C21 57.2(2)
C1 N1 S1 C21 -100.7(2)
C4 N1 C1 C2 -0.5(3)
S1 N1 C1 C2 160.0(2)
C4 N1 C1 C9 174.2(2)
S1 N1 C1 C9 -25.3(4)
N1 C1 C2 C3 1.4(3)
C9 C1 C2 C3 -173.2(3)
C1 C2 C3 C8 177.0(3)
C1 C2 C3 C4 -1.8(3)
C1 N1 C4 C5 -179.2(3)
S1 N1 C4 C5 19.3(4)
C1 N1 C4 C3 -0.6(3)
S1 N1 C4 C3 -162.09(19)
C8 C3 C4 C5 1.2(4)
C2 C3 C4 C5 -179.8(2)
C8 C3 C4 N1 -177.6(2)
C2 C3 C4 N1 1.4(3)
N1 C4 C5 C6 178.1(3)
C3 C4 C5 C6 -0.4(4)
C4 C5 C6 C7 -1.2(5)
C5 C6 C7 C8 2.2(5)
C5 C6 C7 N2 -178.0(3)
O2 N2 C7 C8 -10.5(5)
O1 N2 C7 C8 170.4(3)
O2 N2 C7 C6 169.7(4)
O1 N2 C7 C6 -9.4(5)
C6 C7 C8 C3 -1.3(5)
N2 C7 C8 C3 178.9(3)
C4 C3 C8 C7 -0.3(4)
C2 C3 C8 C7 -179.1(3)
C2 C1 C9 C14 -62.1(4)
N1 C1 C9 C14 124.2(3)
C2 C1 C9 C10 114.4(3)
N1 C1 C9 C10 -59.4(4)
C14 C9 C10 C11 -2.5(4)
C1 C9 C10 C11 -178.9(3)
C14 C9 C10 C15 178.2(3)
C1 C9 C10 C15 1.8(4)
C9 C10 C11 C12 1.7(5)
C15 C10 C11 C12 -178.9(3)
C10 C11 C12 C13 -0.1(6)
C11 C12 C13 C14 -0.7(7)
C12 C13 C14 C9 -0.1(6)
C10 C9 C14 C13 1.8(5)
C1 C9 C14 C13 178.3(3)
C11 C10 C15 C16 131.1(3)
C9 C10 C15 C16 -49.6(4)
C11 C10 C15 C20 -47.2(4)
C9 C10 C15 C20 132.1(3)
C20 C15 C16 C17 -0.3(4)
C10 C15 C16 C17 -178.7(3)
C15 C16 C17 C18 0.5(5)
C16 C17 C18 C19 -0.4(6)
C17 C18 C19 C20 0.1(6)
C18 C19 C20 C15 0.0(6)
C16 C15 C20 C19 0.1(5)
C10 C15 C20 C19 178.4(3)
O4 S1 C21 C22 -177.6(3)
O3 S1 C21 C22 -43.4(3)
N1 S1 C21 C22 69.9(3)
O4 S1 C21 C26 -2.8(3)
O3 S1 C21 C26 131.4(3)
N1 S1 C21 C26 -115.3(3)
C26 C21 C22 C23 2.0(5)
S1 C21 C22 C23 176.7(3)
C21 C22 C23 C24 -2.0(6)
C22 C23 C24 C25 1.7(6)
C22 C23 C24 C27 178.5(3)
C23 C24 C25 C26 -1.5(6)
C27 C24 C25 C26 -178.3(3)
C22 C21 C26 C25 -1.8(5)
S1 C21 C26 C25 -176.5(2)
C24 C25 C26 C21 1.6(5)
